data_1557246
loop_
_publ_author_name
'Peralta, Ricardo A.'
'Huxley, Michael T.'
'Young, Rosemary J.'
'Linder-Patton, Oliver M'
'Evans, Jack D.'
'Doonan, Christian J.'
'Sumby, Christopher J.'

_publ_section_title
;
 MOF matrix isolation: cooperative conformational mobility enables
 reliable single crystal transformations.
;
_journal_issue 0
_journal_name_full 'Faraday discussions'
_journal_page_first 84
_journal_page_last 99
_journal_paper_doi 10.1039/d0fd00012d
_journal_volume 225
_journal_year 2021
_chemical_formula_moiety 'C75 H66 Mn3 N12 O12, 3.75(C8 H10)'
_chemical_formula_sum 'C105 H103.5 Mn3 N12 O12'
_chemical_formula_weight 1890.31
_space_group_crystal_system triclinic
_space_group_IT_number 2
_space_group_name_Hall '-P 1'
_space_group_name_H-M_alt 'P -1'
_atom_sites_solution_hydrogens geom
_atom_sites_solution_primary dual
_audit_creation_date 2020-01-15
_audit_creation_method
;
Olex2 1.2
(compiled 2018.05.29 svn.r3508 for OlexSys, GUI svn.r5506)
;
_audit_update_record
;
2020-01-15 deposited with the CCDC.	2020-02-04 downloaded from the CCDC.
;
_cell_angle_alpha 93.98(3)
_cell_angle_beta 97.43(3)
_cell_angle_gamma 92.02(3)
_cell_formula_units_Z 2
_cell_length_a 12.276(3)
_cell_length_b 12.869(3)
_cell_length_c 31.586(6)
_cell_measurement_reflns_used 50428
_cell_measurement_temperature 100(2)
_cell_volume 4931(2)
_computing_cell_refinement 'XDS (Kabsch, 1993)'
_computing_data_collection 'BluIce (McPhillips, 2002)'
_computing_data_reduction 'XDS (Kabsch, 1993)'
_computing_molecular_graphics 'Olex2 (Dolomanov et al., 2009)'
_computing_publication_material 'Olex2 (Dolomanov et al., 2009)'
_computing_structure_refinement 'ShelXL (Sheldrick, 2015)'
_computing_structure_solution 'ShelXT (Sheldrick, 2015)'
_diffrn_ambient_temperature 100.15
_diffrn_measured_fraction_theta_full 0.864
_diffrn_measured_fraction_theta_max 0.658
_diffrn_measurement_device_type 'ADSC Quantum 210r'
_diffrn_measurement_method 'Phi Scan'
_diffrn_radiation_monochromator 'Silicon Double Crystal'
_diffrn_radiation_type Synchrotron
_diffrn_radiation_wavelength 0.71076
_diffrn_reflns_av_R_equivalents 0.0744
_diffrn_reflns_av_unetI/netI 0.0870
_diffrn_reflns_Laue_measured_fraction_full 0.864
_diffrn_reflns_Laue_measured_fraction_max 0.658
_diffrn_reflns_limit_h_max 13
_diffrn_reflns_limit_h_min -14
_diffrn_reflns_limit_k_max 16
_diffrn_reflns_limit_k_min -16
_diffrn_reflns_limit_l_max 37
_diffrn_reflns_limit_l_min -37
_diffrn_reflns_number 50428
_diffrn_reflns_point_group_measured_fraction_full 0.864
_diffrn_reflns_point_group_measured_fraction_max 0.658
_diffrn_reflns_theta_full 25.000
_diffrn_reflns_theta_max 29.099
_diffrn_reflns_theta_min 0.652
_diffrn_standards_number 0
_exptl_absorpt_coefficient_mu 0.444
_exptl_absorpt_correction_T_max 29.099
_exptl_absorpt_correction_T_min 0.652
_exptl_absorpt_correction_type multi-scan
_exptl_absorpt_process_details 'XDS (Kabsch, 1993)'
_exptl_crystal_colour colourless
_exptl_crystal_density_diffrn 1.273
_exptl_crystal_description plate
_exptl_crystal_F_000 1977
_exptl_crystal_size_max 0.6
_exptl_crystal_size_mid 0.26
_exptl_crystal_size_min 0.06
_refine_diff_density_max 2.062
_refine_diff_density_min -1.032
_refine_diff_density_rms 0.197
_refine_ls_extinction_method none
_refine_ls_goodness_of_fit_ref 1.663
_refine_ls_hydrogen_treatment constr
_refine_ls_matrix_type full
_refine_ls_number_parameters 1210
_refine_ls_number_reflns 17416
_refine_ls_number_restraints 1
_refine_ls_restrained_S_all 1.663
_refine_ls_R_factor_all 0.1959
_refine_ls_R_factor_gt 0.1480
_refine_ls_shift/su_max 0.000
_refine_ls_shift/su_mean 0.000
_refine_ls_structure_factor_coef Fsqd
_refine_ls_weighting_details 'w=1/[\s^2^(Fo^2^)+(0.2000P)^2^] where P=(Fo^2^+2Fc^2^)/3'
_refine_ls_weighting_scheme calc
_refine_ls_wR_factor_gt 0.4430
_refine_ls_wR_factor_ref 0.4652
_reflns_Friedel_coverage 0.000
_reflns_number_gt 10440
_reflns_number_total 17416
_reflns_threshold_expression 'I > 2\s(I)'
_cod_data_source_file d0fd00012d2.cif
_cod_data_source_block MnMOF-1(p-xylene)
_cod_depositor_comments 'Adding full bibliography for 1557244--1557251.cif.'
_cod_original_cell_volume 4931.1(18)
_cod_original_formula_sum 'C105 H103.50 Mn3 N12 O12'
_cod_database_code 1557246
_shelx_shelxl_version_number 2014/7
_shelx_space_group_comment
;
The symmetry employed for this shelxl refinement is uniquely defined
by the following loop, which should always be used as a source of
symmetry information in preference to the above space-group names.
They are only intended as comments.
;
_shelx_estimated_absorpt_t_max 0.974
_shelx_estimated_absorpt_t_min 0.776
_olex2_refinement_description
;
1. Fixed Uiso
 At 1.2 times of:
  All C(H) groups, All C(H,H) groups
 At 1.5 times of:
  All C(H,H,H) groups
2. Restrained planarity
 C101, C102, C103, C107
 with sigma of 0.1
3. Others
 Fixed Sof: C103(0.5) H103(0.5) C102(0.5) H102(0.5) C101(0.5) C107(0.5)
 H10A(0.5) H10B(0.5) H10C(0.5)
4.a Secondary CH2 refined with riding coordinates:
 C1A(H1AA,H1AB), C1B(H1BA,H1BB), C1(H1A,H1B)
4.b Aromatic/amide H refined with riding coordinates:
 C32A(H32A), C32B(H32B), C32C(H32C), C33A(H33A), C33B(H33B), C33C(H33C),
 C35A(H35A), C35B(H35B), C35C(H35C), C36A(H36A), C36B(H36B), C36C(H36C),
 C42A(H42A), C42B(H42B), C42C(H42C), C43A(H43A), C43B(H43B), C43C(H43C),
 C45A(H45A), C45B(H45B), C45C(H45C), C46A(H46A), C46B(H46B), C46C(H46C),
 C62(H62), C63(H63), C65(H65), C66(H66), C72(H72), C73(H73), C75(H75), C76(H76),
  C82(H82), C83(H83), C85(H85), C86(H86), C96(H96), C92(H92), C103(H103),
 C102(H102)
4.c Idealised Me refined as rotating group:
 C97(H97A,H97B,H97C), C16A(H16A,H16B,H16C), C16B(H16D,H16E,H16F), C16(H16G,
 H16H,H16I), C17A(H17A,H17B,H17C), C17B(H17D,H17E,H17F), C17(H17G,H17H,H17I),
 C26A(H26A,H26B,H26C), C26B(H26D,H26E,H26F), C26(H26G,H26H,H26I), C27A(H27A,
 H27B,H27C), C27B(H27D,H27E,H27F), C27(H27G,H27H,H27I), C67(H67A,H67B,H67C),
 C68(H68A,H68B,H68C), C77(H77A,H77B,H77C), C78(H78A,H78B,H78C), C87(H87A,H87B,
 H87C), C88(H88A,H88B,H88C), C107(H10A,H10B,H10C)
;
_olex2_submission_special_instructions 'No special instructions were received'

loop_
_space_group_symop_operation_xyz
'x, y, z'
'-x, -y, -z'

loop_
_atom_site_label
_atom_site_type_symbol
_atom_site_fract_x
_atom_site_fract_y
_atom_site_fract_z
_atom_site_U_iso_or_equiv
_atom_site_adp_type
_atom_site_occupancy
_atom_site_site_symmetry_order
_atom_site_calc_flag
_atom_site_refinement_flags_posn
_atom_site_refinement_flags_adp
_atom_site_refinement_flags_occupancy
Mn1 Mn 0.0000 0.0000 0.0000 0.0360(5) Uani 1 2 d S T P
C1A C 0.5917(9) -0.3491(9) 0.2667(3) 0.044(2) Uani 1 1 d . . .
H1AA H 0.6296 -0.2794 0.2725 0.053 Uiso 1 1 calc R . .
H1AB H 0.6486 -0.4017 0.2697 0.053 Uiso 1 1 calc R . .
C1B C 0.2033(9) 0.7723(9) -0.1653(3) 0.041(2) Uani 1 1 d . . .
H1BA H 0.1483 0.8267 -0.1679 0.050 Uiso 1 1 calc R . .
H1BB H 0.2071 0.7393 -0.1943 0.050 Uiso 1 1 calc R . .
C1 C 0.3106(9) 0.8362(8) 0.6695(3) 0.039(2) Uani 1 1 d . . .
H1A H 0.2569 0.8910 0.6724 0.046 Uiso 1 1 calc R . .
H1B H 0.3339 0.8124 0.6983 0.046 Uiso 1 1 calc R . .
Mn2 Mn 0.17343(13) -0.09520(12) -0.07428(5) 0.0364(4) Uani 1 1 d . . .
Mn3 Mn 0.0000 0.0000 0.5000 0.0353(5) Uani 1 2 d S T P
Mn4 Mn 0.21565(13) -0.06463(12) 0.57857(5) 0.0361(4) Uani 1 1 d . . .
C97 C 0.2907(14) -0.5800(14) 0.0209(5) 0.080(5) Uani 1 1 d . . .
H97A H 0.2809 -0.5539 0.0500 0.120 Uiso 1 1 calc GR . .
H97B H 0.2892 -0.6564 0.0191 0.120 Uiso 1 1 calc GR . .
H97C H 0.2312 -0.5566 0.0005 0.120 Uiso 1 1 calc GR . .
N11A N 0.5186(8) -0.3628(7) 0.2987(3) 0.042(2) Uani 1 1 d . . .
N11B N 0.1694(8) 0.6961(7) -0.1388(3) 0.040(2) Uani 1 1 d . . .
N11C N 0.2583(7) 0.7485(7) 0.6414(3) 0.0378(19) Uani 1 1 d . . .
N12A N 0.4748(8) -0.4590(8) 0.3020(3) 0.048(2) Uani 1 1 d . . .
N12B N 0.1398(8) 0.7312(7) -0.0994(3) 0.043(2) Uani 1 1 d . . .
N12C N 0.2073(8) 0.7680(7) 0.6029(2) 0.041(2) Uani 1 1 d . . .
C13A C 0.4089(9) -0.4457(10) 0.3332(4) 0.047(3) Uani 1 1 d . . .
C13B C 0.1220(9) 0.6471(8) -0.0795(3) 0.038(2) Uani 1 1 d . . .
C13 C 0.1728(9) 0.6778(8) 0.5827(3) 0.042(2) Uani 1 1 d . . .
C14A C 0.4183(10) -0.3403(9) 0.3507(3) 0.044(3) Uani 1 1 d . . .
C14B C 0.1458(9) 0.5550(8) -0.1045(3) 0.039(2) Uani 1 1 d . . .
C14 C 0.2080(10) 0.5968(8) 0.6093(3) 0.042(2) Uani 1 1 d . . .
C15A C 0.4880(10) -0.2881(10) 0.3276(3) 0.047(3) Uani 1 1 d . . .
C15B C 0.1710(9) 0.5893(9) -0.1420(3) 0.044(3) Uani 1 1 d . . .
C15 C 0.2587(9) 0.6453(8) 0.6465(3) 0.038(2) Uani 1 1 d . . .
C16A C 0.3456(14) -0.5343(12) 0.3459(4) 0.070(4) Uani 1 1 d . . .
H16A H 0.3332 -0.5884 0.3222 0.105 Uiso 1 1 calc GR . .
H16B H 0.2747 -0.5110 0.3532 0.105 Uiso 1 1 calc GR . .
H16C H 0.3867 -0.5627 0.3709 0.105 Uiso 1 1 calc GR . .
C16B C 0.0877(11) 0.6554(9) -0.0361(3) 0.048(3) Uani 1 1 d . . .
H16D H 0.1470 0.6900 -0.0157 0.072 Uiso 1 1 calc GR . .
H16E H 0.0715 0.5854 -0.0274 0.072 Uiso 1 1 calc GR . .
H16F H 0.0217 0.6962 -0.0365 0.072 Uiso 1 1 calc GR . .
C16 C 0.1134(11) 0.6705(9) 0.5386(3) 0.052(3) Uani 1 1 d . . .
H16G H 0.0431 0.7042 0.5386 0.078 Uiso 1 1 calc GR . .
H16H H 0.0998 0.5969 0.5284 0.078 Uiso 1 1 calc GR . .
H16I H 0.1580 0.7053 0.5198 0.078 Uiso 1 1 calc GR . .
C17A C 0.5290(11) -0.1785(10) 0.3334(4) 0.052(3) Uani 1 1 d . . .
H17A H 0.4900 -0.1390 0.3111 0.078 Uiso 1 1 calc GR . .
H17B H 0.6079 -0.1747 0.3312 0.078 Uiso 1 1 calc GR . .
H17C H 0.5163 -0.1486 0.3616 0.078 Uiso 1 1 calc GR . .
C17B C 0.1936(10) 0.5309(8) -0.1819(3) 0.042(2) Uani 1 1 d . . .
H17D H 0.1518 0.5595 -0.2067 0.063 Uiso 1 1 calc GR . .
H17E H 0.1715 0.4572 -0.1812 0.063 Uiso 1 1 calc GR . .
H17F H 0.2723 0.5374 -0.1842 0.063 Uiso 1 1 calc GR . .
C17 C 0.3035(10) 0.6015(9) 0.6883(3) 0.044(2) Uani 1 1 d . . .
H17G H 0.3841 0.6037 0.6913 0.066 Uiso 1 1 calc GR . .
H17H H 0.2758 0.5292 0.6884 0.066 Uiso 1 1 calc GR . .
H17I H 0.2797 0.6433 0.7123 0.066 Uiso 1 1 calc GR . .
N21A N 0.5382(8) -0.3583(7) 0.2232(3) 0.044(2) Uani 1 1 d . . .
N21B N 0.3101(7) 0.8203(7) -0.1480(3) 0.0389(19) Uani 1 1 d . . .
N21C N 0.4057(7) 0.8796(7) 0.6526(3) 0.040(2) Uani 1 1 d . . .
N22A N 0.5496(8) -0.4477(7) 0.1983(3) 0.043(2) Uani 1 1 d . . .
N22B N 0.3146(7) 0.8839(7) -0.1118(3) 0.040(2) Uani 1 1 d . . .
N22C N 0.3821(7) 0.9318(7) 0.6160(3) 0.0371(19) Uani 1 1 d . . .
C23A C 0.5007(9) -0.4290(9) 0.1599(3) 0.044(3) Uani 1 1 d . . .
C23B C 0.4194(9) 0.9080(9) -0.0990(3) 0.040(2) Uani 1 1 d . . .
C23 C 0.4755(9) 0.9495(9) 0.6024(3) 0.041(2) Uani 1 1 d . . .
C24A C 0.4550(9) -0.3294(9) 0.1593(3) 0.044(3) Uani 1 1 d . . .
C24B C 0.4859(9) 0.8594(9) -0.1277(3) 0.041(2) Uani 1 1 d . . .
C24 C 0.5652(8) 0.9091(8) 0.6296(3) 0.036(2) Uani 1 1 d . . .
C25A C 0.4813(10) -0.2865(8) 0.2007(3) 0.043(2) Uani 1 1 d . . .
C25B C 0.4116(9) 0.8023(8) -0.1587(3) 0.039(2) Uani 1 1 d . . .
C25 C 0.5133(10) 0.8642(8) 0.6611(3) 0.042(2) Uani 1 1 d . . .
C26A C 0.4933(10) -0.5109(10) 0.1245(3) 0.048(3) Uani 1 1 d . . .
H26A H 0.5441 -0.4924 0.1044 0.072 Uiso 1 1 calc GR . .
H26B H 0.4180 -0.5170 0.1095 0.072 Uiso 1 1 calc GR . .
H26C H 0.5128 -0.5775 0.1360 0.072 Uiso 1 1 calc GR . .
C26B C 0.4577(10) 0.9795(10) -0.0604(3) 0.050(3) Uani 1 1 d . . .
H26D H 0.3962 1.0201 -0.0526 0.074 Uiso 1 1 calc GR . .
H26E H 0.5168 1.0270 -0.0666 0.074 Uiso 1 1 calc GR . .
H26F H 0.4851 0.9386 -0.0365 0.074 Uiso 1 1 calc GR . .
C26 C 0.4850(10) 1.0080(10) 0.5637(3) 0.049(3) Uani 1 1 d . . .
H26G H 0.4770 0.9590 0.5383 0.073 Uiso 1 1 calc GR . .
H26H H 0.5571 1.0449 0.5669 0.073 Uiso 1 1 calc GR . .
H26I H 0.4270 1.0584 0.5607 0.073 Uiso 1 1 calc GR . .
C27A C 0.4585(11) -0.1826(9) 0.2204(4) 0.051(3) Uani 1 1 d . . .
H27A H 0.4364 -0.1363 0.1977 0.077 Uiso 1 1 calc GR . .
H27B H 0.5250 -0.1529 0.2383 0.077 Uiso 1 1 calc GR . .
H27C H 0.3991 -0.1902 0.2381 0.077 Uiso 1 1 calc GR . .
C27B C 0.4339(9) 0.7365(9) -0.1972(3) 0.046(3) Uani 1 1 d . . .
H27D H 0.4128 0.6636 -0.1941 0.068 Uiso 1 1 calc GR . .
H27E H 0.5124 0.7425 -0.1999 0.068 Uiso 1 1 calc GR . .
H27F H 0.3911 0.7602 -0.2228 0.068 Uiso 1 1 calc GR . .
C27 C 0.5626(9) 0.8097(10) 0.6992(3) 0.045(3) Uani 1 1 d . . .
H27G H 0.5543 0.8518 0.7256 0.068 Uiso 1 1 calc GR . .
H27H H 0.6409 0.8003 0.6976 0.068 Uiso 1 1 calc GR . .
H27I H 0.5247 0.7414 0.6993 0.068 Uiso 1 1 calc GR . .
C31A C 0.3618(9) -0.2919(9) 0.3859(3) 0.044(3) Uani 1 1 d . . .
C31B C 0.1423(9) 0.4459(8) -0.0931(3) 0.039(2) Uani 1 1 d . . .
C31C C 0.1950(9) 0.4809(8) 0.5975(3) 0.040(2) Uani 1 1 d . . .
C32A C 0.2730(11) -0.2362(12) 0.3759(4) 0.063(4) Uani 1 1 d . . .
H32A H 0.2449 -0.2316 0.3467 0.076 Uiso 1 1 calc R . .
C32B C 0.0582(10) 0.4053(9) -0.0717(3) 0.044(2) Uani 1 1 d . . .
H32B H -0.0001 0.4481 -0.0657 0.052 Uiso 1 1 calc R . .
C32C C 0.2880(9) 0.4222(9) 0.6060(3) 0.044(2) Uani 1 1 d . . .
H32C H 0.3549 0.4538 0.6204 0.053 Uiso 1 1 calc R . .
C33A C 0.2205(10) -0.1843(11) 0.4078(4) 0.057(3) Uani 1 1 d . . .
H33A H 0.1562 -0.1472 0.4003 0.068 Uiso 1 1 calc R . .
C33B C 0.0589(9) 0.3052(8) -0.0596(3) 0.038(2) Uani 1 1 d . . .
H33B H 0.0014 0.2783 -0.0455 0.046 Uiso 1 1 calc R . .
C33C C 0.2805(10) 0.3165(8) 0.5928(3) 0.045(3) Uani 1 1 d . . .
H33C H 0.3424 0.2752 0.5988 0.053 Uiso 1 1 calc R . .
C34A C 0.2629(10) -0.1881(9) 0.4494(3) 0.045(3) Uani 1 1 d . . .
C34B C 0.1472(8) 0.2422(8) -0.0684(3) 0.037(2) Uani 1 1 d . . .
C34C C 0.1838(9) 0.2711(8) 0.5710(3) 0.040(2) Uani 1 1 d . . .
C35A C 0.3530(10) -0.2474(9) 0.4597(3) 0.046(3) Uani 1 1 d . . .
H35A H 0.3816 -0.2522 0.4889 0.056 Uiso 1 1 calc R . .
C35B C 0.2283(9) 0.2806(8) -0.0904(3) 0.041(2) Uani 1 1 d . . .
H35B H 0.2850 0.2369 -0.0976 0.050 Uiso 1 1 calc R . .
C35C C 0.0925(9) 0.3294(8) 0.5630(3) 0.041(2) Uani 1 1 d . . .
H35C H 0.0259 0.2979 0.5483 0.049 Uiso 1 1 calc R . .
C36A C 0.4021(9) -0.3000(9) 0.4278(3) 0.046(3) Uani 1 1 d . . .
H36A H 0.4633 -0.3413 0.4351 0.055 Uiso 1 1 calc R . .
C36B C 0.2272(10) 0.3831(9) -0.1021(3) 0.045(3) Uani 1 1 d . . .
H36B H 0.2846 0.4099 -0.1163 0.054 Uiso 1 1 calc R . .
C36C C 0.0987(10) 0.4358(8) 0.5769(3) 0.045(2) Uani 1 1 d . . .
H36C H 0.0358 0.4763 0.5719 0.054 Uiso 1 1 calc R . .
C37A C 0.2124(9) -0.1288(9) 0.4850(3) 0.040(2) Uani 1 1 d . . .
C37B C 0.1458(9) 0.1323(8) -0.0548(3) 0.039(2) Uani 1 1 d . . .
C37C C 0.1761(9) 0.1571(8) 0.5567(3) 0.039(2) Uani 1 1 d . . .
O38A O 0.1212(6) -0.0891(6) 0.4737(2) 0.0441(17) Uani 1 1 d . . .
O38B O 0.1002(7) 0.1146(6) -0.0233(2) 0.0461(18) Uani 1 1 d . . .
O38C O 0.1113(7) 0.1269(6) 0.5249(2) 0.0472(18) Uani 1 1 d . . .
O39A O 0.2630(6) -0.1240(6) 0.5218(2) 0.0444(18) Uani 1 1 d . . .
O39B O 0.2000(7) 0.0667(6) -0.0751(2) 0.0479(18) Uani 1 1 d . . .
O39C O 0.2398(6) 0.0974(6) 0.5789(2) 0.0443(17) Uani 1 1 d . . .
C41A C 0.3975(10) -0.2811(9) 0.1231(3) 0.045(3) Uani 1 1 d . . .
C41B C 0.6080(9) 0.8673(9) -0.1228(3) 0.042(2) Uani 1 1 d . . .
C41C C 0.6805(9) 0.9118(9) 0.6236(3) 0.041(2) Uani 1 1 d . . .
C42A C 0.4329(10) -0.2778(9) 0.0841(3) 0.047(3) Uani 1 1 d . . .
H42A H 0.4988 -0.3110 0.0797 0.056 Uiso 1 1 calc R . .
C42B C 0.6649(9) 0.9030(9) -0.1546(3) 0.042(2) Uani 1 1 d . . .
H42B H 0.6260 0.9217 -0.1808 0.050 Uiso 1 1 calc R . .
C42C C 0.7101(9) 0.8793(9) 0.5835(3) 0.045(3) Uani 1 1 d . . .
H42C H 0.6551 0.8516 0.5613 0.054 Uiso 1 1 calc R . .
C43A C 0.3788(9) -0.2293(10) 0.0510(3) 0.045(3) Uani 1 1 d . . .
H43A H 0.4067 -0.2301 0.0243 0.054 Uiso 1 1 calc R . .
C43B C 0.7806(9) 0.9110(9) -0.1478(3) 0.043(2) Uani 1 1 d . . .
H43B H 0.8203 0.9300 -0.1702 0.052 Uiso 1 1 calc R . .
C43C C 0.8192(9) 0.8872(9) 0.5759(3) 0.044(3) Uani 1 1 d . . .
H43C H 0.8386 0.8630 0.5488 0.053 Uiso 1 1 calc R . .
C44A C 0.2826(8) -0.1787(9) 0.0565(3) 0.041(2) Uani 1 1 d . . .
C44B C 0.8363(9) 0.8914(8) -0.1087(3) 0.037(2) Uani 1 1 d . . .
C44C C 0.8993(9) 0.9301(8) 0.6077(3) 0.039(2) Uani 1 1 d . . .
C45A C 0.2434(10) -0.1822(10) 0.0951(3) 0.049(3) Uani 1 1 d . . .
H45A H 0.1772 -0.1489 0.0992 0.059 Uiso 1 1 calc R . .
C45B C 0.7751(10) 0.8551(9) -0.0766(3) 0.046(3) Uani 1 1 d . . .
H45B H 0.8128 0.8389 -0.0498 0.055 Uiso 1 1 calc R . .
C45C C 0.8728(9) 0.9618(9) 0.6478(3) 0.043(2) Uani 1 1 d . . .
H45C H 0.9288 0.9884 0.6699 0.052 Uiso 1 1 calc R . .
C46A C 0.2974(10) -0.2327(10) 0.1283(3) 0.049(3) Uani 1 1 d . . .
H46A H 0.2677 -0.2350 0.1545 0.059 Uiso 1 1 calc R . .
C46B C 0.6648(9) 0.8437(9) -0.0839(3) 0.043(2) Uani 1 1 d . . .
H46B H 0.6254 0.8192 -0.0623 0.051 Uiso 1 1 calc R . .
C46C C 0.7630(9) 0.9545(9) 0.6554(3) 0.043(2) Uani 1 1 d . . .
H46C H 0.7443 0.9787 0.6826 0.052 Uiso 1 1 calc R . .
C47A C 0.2204(9) -0.1253(8) 0.0200(3) 0.039(2) Uani 1 1 d . . .
C47B C 0.9583(9) 0.9041(7) -0.0995(3) 0.037(2) Uani 1 1 d . . .
C47C C 1.0173(10) 0.9395(8) 0.5992(3) 0.041(2) Uani 1 1 d . . .
O48A O 0.2561(6) -0.1313(6) -0.0153(2) 0.0434(17) Uani 1 1 d . . .
O48B O 1.0148(6) 0.9175(6) -0.1291(2) 0.0440(17) Uani 1 1 d . . .
O48C O 1.0365(6) 0.9234(5) 0.5606(2) 0.0391(16) Uani 1 1 d . . .
O49A O 0.1346(6) -0.0817(6) 0.0283(2) 0.0453(18) Uani 1 1 d . . .
O49B O 1.0045(6) 0.9036(6) -0.0604(2) 0.0396(16) Uani 1 1 d . . .
O49C O 1.0914(6) 0.9613(6) 0.6292(2) 0.0418(17) Uani 1 1 d . . .
C61 C 1.1454(11) 1.2033(10) 0.7111(4) 0.052(3) Uani 1 1 d . . .
C62 C 1.2069(12) 1.1111(11) 0.7086(4) 0.060(4) Uani 1 1 d . . .
H62 H 1.2112 1.0738 0.6819 0.072 Uiso 1 1 calc R . .
C63 C 1.2582(11) 1.0792(10) 0.7451(4) 0.051(3) Uani 1 1 d . . .
H63 H 1.2970 1.0169 0.7428 0.061 Uiso 1 1 calc R . .
C64 C 1.2608(10) 1.1267(10) 0.7856(4) 0.051(3) Uani 1 1 d . . .
C65 C 1.1983(10) 1.2179(10) 0.7875(4) 0.051(3) Uani 1 1 d . . .
H65 H 1.1950 1.2559 0.8141 0.061 Uiso 1 1 calc R . .
C66 C 1.1429(11) 1.2507(11) 0.7504(4) 0.056(3) Uani 1 1 d . . .
H66 H 1.1002 1.3105 0.7526 0.067 Uiso 1 1 calc R . .
C67 C 1.0820(12) 1.2380(12) 0.6708(4) 0.062(3) Uani 1 1 d . . .
H67A H 1.0031 1.2329 0.6730 0.093 Uiso 1 1 calc GR . .
H67B H 1.0977 1.1932 0.6462 0.093 Uiso 1 1 calc GR . .
H67C H 1.1041 1.3104 0.6672 0.093 Uiso 1 1 calc GR . .
C68 C 1.3180(12) 1.0900(11) 0.8257(4) 0.060(3) Uani 1 1 d . . .
H68A H 1.3559 1.0263 0.8190 0.090 Uiso 1 1 calc GR . .
H68B H 1.2642 1.0753 0.8451 0.090 Uiso 1 1 calc GR . .
H68C H 1.3718 1.1441 0.8394 0.090 Uiso 1 1 calc GR . .
C71 C -0.0027(10) 0.8345(12) -0.2523(4) 0.057(3) Uani 1 1 d . . .
C72 C -0.0383(12) 0.7570(12) -0.2293(4) 0.062(3) Uani 1 1 d . . .
H72 H -0.0622 0.7738 -0.2023 0.074 Uiso 1 1 calc R . .
C73 C -0.0396(13) 0.6536(12) -0.2454(4) 0.065(4) Uani 1 1 d . . .
H73 H -0.0643 0.6010 -0.2288 0.078 Uiso 1 1 calc R . .
C74 C -0.0069(11) 0.6241(11) -0.2839(5) 0.063(3) Uani 1 1 d . . .
C75 C 0.0294(12) 0.7045(12) -0.3076(4) 0.064(4) Uani 1 1 d . . .
H75 H 0.0525 0.6882 -0.3347 0.077 Uiso 1 1 calc R . .
C76 C 0.0315(13) 0.8059(11) -0.2914(4) 0.063(3) Uani 1 1 d . . .
H76 H 0.0574 0.8588 -0.3076 0.075 Uiso 1 1 calc R . .
C77 C -0.0029(13) 0.9482(12) -0.2368(4) 0.068(4) Uani 1 1 d . . .
H77A H -0.0776 0.9730 -0.2426 0.102 Uiso 1 1 calc GR . .
H77B H 0.0469 0.9890 -0.2517 0.102 Uiso 1 1 calc GR . .
H77C H 0.0216 0.9563 -0.2059 0.102 Uiso 1 1 calc GR . .
C78 C -0.0071(15) 0.5158(13) -0.3011(6) 0.087(5) Uani 1 1 d . . .
H78A H 0.0679 0.4912 -0.2968 0.130 Uiso 1 1 calc GR . .
H78B H -0.0342 0.5109 -0.3318 0.130 Uiso 1 1 calc GR . .
H78C H -0.0550 0.4725 -0.2863 0.130 Uiso 1 1 calc GR . .
C81 C 0.2022(14) -0.5091(16) 0.1831(5) 0.082(5) Uani 1 1 d . . .
C82 C 0.1155(14) -0.4494(15) 0.1668(5) 0.077(5) Uani 1 1 d . . .
H82 H 0.0692 -0.4763 0.1417 0.092 Uiso 1 1 calc R . .
C83 C 0.0938(13) -0.3530(14) 0.1855(5) 0.071(4) Uani 1 1 d . . .
H83 H 0.0350 -0.3147 0.1729 0.086 Uiso 1 1 calc R . .
C84 C 0.1586(12) -0.3127(12) 0.2228(5) 0.065(4) Uani 1 1 d . . .
C85 C 0.2472(11) -0.3692(11) 0.2397(4) 0.058(3) Uani 1 1 d . . .
H85 H 0.2931 -0.3422 0.2648 0.070 Uiso 1 1 calc R . .
C86 C 0.2685(12) -0.4656(12) 0.2195(4) 0.065(4) Uani 1 1 d . . .
H86 H 0.3299 -0.5022 0.2311 0.078 Uiso 1 1 calc R . .
C87 C 0.2235(16) -0.6073(15) 0.1605(5) 0.090(5) Uani 1 1 d . . .
H87A H 0.2871 -0.6383 0.1761 0.135 Uiso 1 1 calc GR . .
H87B H 0.2389 -0.5945 0.1316 0.135 Uiso 1 1 calc GR . .
H87C H 0.1590 -0.6552 0.1587 0.135 Uiso 1 1 calc GR . .
C88 C 0.1441(13) -0.2076(13) 0.2428(6) 0.086(5) Uani 1 1 d . . .
H88A H 0.1484 -0.2105 0.2739 0.128 Uiso 1 1 calc GR . .
H88B H 0.0721 -0.1832 0.2314 0.128 Uiso 1 1 calc GR . .
H88C H 0.2021 -0.1593 0.2363 0.128 Uiso 1 1 calc GR . .
C96 C 0.4058(12) -0.4496(13) -0.0116(4) 0.066(4) Uani 1 1 d . . .
H96 H 0.3398 -0.4158 -0.0200 0.080 Uiso 1 1 calc R . .
C91 C 0.4002(11) -0.5386(12) 0.0103(4) 0.057(3) Uani 1 1 d . . .
C92 C 0.4971(14) -0.5918(14) 0.0216(4) 0.074(4) Uani 1 1 d . . .
H92 H 0.4952 -0.6545 0.0358 0.089 Uiso 1 1 calc R . .
C103 C 0.5947(19) -0.4436(17) 0.5155(6) 0.044(5) Uiso 0.5 1 d . . .
H103 H 0.6619 -0.4060 0.5260 0.053 Uiso 0.5 1 calc R . .
C102 C 0.5890(17) -0.5193(15) 0.4827(6) 0.037(4) Uiso 0.5 1 d . . .
H102 H 0.6541 -0.5318 0.4702 0.044 Uiso 0.5 1 calc R . .
C101 C 0.5000(18) -0.5762(17) 0.4672(6) 0.040(4) Uiso 0.5 1 d . . .
C107 C 0.533(2) -0.6549(19) 0.4304(7) 0.049(5) Uiso 0.5 1 d . . .
H10A H 0.5560 -0.6155 0.4075 0.073 Uiso 0.5 1 calc GR . .
H10B H 0.4688 -0.7010 0.4190 0.073 Uiso 0.5 1 calc GR . .
H10C H 0.5929 -0.6966 0.4422 0.073 Uiso 0.5 1 calc GR . .

loop_
_atom_site_aniso_label
_atom_site_aniso_U_11
_atom_site_aniso_U_22
_atom_site_aniso_U_33
_atom_site_aniso_U_23
_atom_site_aniso_U_13
_atom_site_aniso_U_12
Mn1 0.0334(13) 0.0317(12) 0.0440(11) 0.0024(8) 0.0075(8) 0.0090(9)
C1A 0.048(7) 0.037(6) 0.048(6) 0.005(4) 0.009(4) 0.012(5)
C1B 0.035(6) 0.044(6) 0.044(5) 0.004(4) 0.003(4) 0.002(5)
C1 0.046(7) 0.031(6) 0.040(5) -0.003(4) 0.008(4) 0.007(4)
Mn2 0.0328(9) 0.0332(9) 0.0437(8) 0.0014(6) 0.0067(6) 0.0068(6)
Mn3 0.0321(12) 0.0305(12) 0.0430(11) -0.0004(8) 0.0041(8) 0.0076(9)
Mn4 0.0338(9) 0.0310(9) 0.0437(8) 0.0009(6) 0.0048(6) 0.0071(6)
C97 0.085(12) 0.085(12) 0.064(8) -0.008(7) -0.004(7) 0.014(9)
N11A 0.051(6) 0.032(5) 0.044(5) -0.002(3) 0.007(4) 0.010(4)
N11B 0.044(6) 0.035(5) 0.042(4) 0.003(3) 0.006(3) 0.003(4)
N11C 0.031(5) 0.036(5) 0.045(5) -0.001(3) 0.003(3) 0.002(4)
N12A 0.048(6) 0.048(6) 0.048(5) 0.005(4) 0.007(4) 0.018(5)
N12B 0.042(6) 0.042(5) 0.044(5) -0.003(4) 0.010(4) 0.004(4)
N12C 0.043(6) 0.042(5) 0.037(4) 0.005(3) 0.004(3) 0.010(4)
C13A 0.030(6) 0.051(7) 0.060(6) -0.004(5) 0.008(4) 0.012(5)
C13B 0.040(6) 0.027(5) 0.048(5) 0.002(4) 0.007(4) 0.001(4)
C13 0.041(7) 0.029(6) 0.055(6) -0.003(4) 0.008(4) 0.003(5)
C14A 0.047(7) 0.041(6) 0.046(6) 0.002(4) 0.008(4) 0.015(5)
C14B 0.033(6) 0.034(6) 0.049(6) 0.004(4) 0.004(4) 0.004(4)
C14 0.049(7) 0.026(6) 0.049(6) -0.001(4) 0.006(4) 0.008(5)
C15A 0.052(7) 0.053(7) 0.035(5) -0.004(4) 0.004(4) 0.018(6)
C15B 0.035(7) 0.050(7) 0.047(6) -0.005(5) 0.004(4) -0.001(5)
C15 0.039(6) 0.031(6) 0.044(5) 0.005(4) 0.006(4) 0.000(4)
C16A 0.083(11) 0.065(10) 0.068(8) 0.003(7) 0.032(7) 0.014(8)
C16B 0.061(8) 0.036(6) 0.051(6) 0.003(4) 0.015(5) 0.012(5)
C16 0.066(9) 0.034(6) 0.054(6) 0.003(5) -0.002(5) 0.004(5)
C17A 0.061(8) 0.046(7) 0.049(6) -0.006(5) 0.010(5) 0.008(6)
C17B 0.047(7) 0.030(6) 0.049(6) 0.000(4) 0.009(4) 0.004(5)
C17 0.047(7) 0.035(6) 0.048(6) 0.003(4) 0.002(4) 0.001(5)
N21A 0.045(6) 0.040(5) 0.048(5) -0.003(4) 0.008(4) 0.021(4)
N21B 0.037(5) 0.031(5) 0.048(5) -0.003(3) 0.005(3) 0.000(4)
N21C 0.038(5) 0.038(5) 0.043(4) -0.003(3) 0.005(3) 0.005(4)
N22A 0.041(6) 0.041(5) 0.049(5) -0.005(4) 0.008(4) 0.009(4)
N22B 0.041(6) 0.038(5) 0.044(5) 0.000(4) 0.010(3) 0.008(4)
N22C 0.033(5) 0.032(5) 0.046(5) 0.003(3) 0.003(3) 0.007(4)
C23A 0.038(7) 0.053(7) 0.040(5) 0.003(4) 0.003(4) 0.004(5)
C23B 0.041(7) 0.039(6) 0.041(5) 0.001(4) 0.008(4) 0.003(5)
C23 0.027(6) 0.040(6) 0.055(6) -0.002(4) 0.006(4) 0.006(4)
C24A 0.035(6) 0.054(7) 0.043(6) 0.010(5) 0.005(4) 0.002(5)
C24B 0.042(7) 0.039(6) 0.043(5) 0.002(4) 0.007(4) 0.010(5)
C24 0.029(6) 0.034(6) 0.044(5) 0.001(4) 0.003(4) 0.009(4)
C25A 0.052(7) 0.030(6) 0.050(6) 0.000(4) 0.013(4) 0.015(5)
C25B 0.038(6) 0.032(6) 0.050(6) 0.001(4) 0.011(4) 0.011(4)
C25 0.050(7) 0.033(6) 0.042(5) 0.000(4) 0.003(4) 0.005(5)
C26A 0.050(7) 0.052(7) 0.044(6) 0.002(5) 0.010(4) 0.018(5)
C26B 0.049(8) 0.045(7) 0.053(6) -0.010(5) 0.007(5) 0.003(5)
C26 0.038(7) 0.055(8) 0.054(6) 0.011(5) 0.002(4) 0.013(5)
C27A 0.068(8) 0.031(6) 0.052(6) -0.001(5) 0.003(5) 0.016(5)
C27B 0.041(7) 0.047(7) 0.048(6) -0.008(5) 0.008(4) 0.011(5)
C27 0.032(6) 0.052(7) 0.051(6) 0.005(5) -0.001(4) 0.010(5)
C31A 0.039(7) 0.047(7) 0.048(6) 0.000(5) 0.012(4) 0.006(5)
C31B 0.052(7) 0.019(5) 0.045(5) -0.001(4) 0.005(4) 0.011(4)
C31C 0.051(7) 0.018(5) 0.051(6) 0.004(4) 0.009(4) 0.010(4)
C32A 0.060(8) 0.081(10) 0.047(6) -0.012(6) 0.000(5) 0.038(7)
C32B 0.050(7) 0.035(6) 0.047(6) -0.002(4) 0.013(4) 0.011(5)
C32C 0.037(7) 0.043(7) 0.050(6) -0.004(4) 0.003(4) 0.000(5)
C33A 0.049(8) 0.074(9) 0.051(6) 0.008(6) 0.008(5) 0.036(7)
C33B 0.036(6) 0.030(6) 0.049(5) -0.002(4) 0.013(4) 0.003(4)
C33C 0.050(7) 0.026(6) 0.056(6) 0.000(4) 0.003(5) 0.008(5)
C34A 0.049(7) 0.038(6) 0.050(6) 0.001(4) 0.013(5) 0.005(5)
C34B 0.029(6) 0.035(6) 0.046(5) -0.001(4) 0.005(4) 0.012(4)
C34C 0.048(7) 0.030(6) 0.042(5) -0.002(4) 0.007(4) 0.002(5)
C35A 0.061(8) 0.042(7) 0.037(5) 0.003(4) 0.008(4) 0.010(5)
C35B 0.047(7) 0.025(5) 0.055(6) 0.005(4) 0.014(5) 0.008(5)
C35C 0.039(7) 0.031(6) 0.052(6) -0.001(4) 0.003(4) -0.003(4)
C36A 0.036(7) 0.049(7) 0.053(6) 0.005(5) 0.009(4) 0.003(5)
C36B 0.045(7) 0.044(7) 0.046(6) 0.001(4) 0.011(4) 0.000(5)
C36C 0.046(7) 0.029(6) 0.061(6) 0.009(4) 0.009(5) 0.007(5)
C37A 0.043(7) 0.038(6) 0.041(5) -0.001(4) 0.012(4) 0.011(5)
C37B 0.032(6) 0.037(6) 0.050(6) -0.001(4) 0.006(4) 0.005(4)
C37C 0.040(6) 0.034(6) 0.046(6) 0.007(4) 0.012(4) 0.005(5)
O38A 0.039(5) 0.046(5) 0.049(4) -0.002(3) 0.012(3) 0.013(4)
O38B 0.061(5) 0.030(4) 0.049(4) 0.004(3) 0.010(3) 0.008(3)
O38C 0.051(5) 0.046(5) 0.043(4) 0.002(3) 0.000(3) 0.001(4)
O39A 0.048(5) 0.043(5) 0.044(4) -0.002(3) 0.009(3) 0.014(3)
O39B 0.052(5) 0.042(5) 0.053(4) 0.007(3) 0.016(3) 0.011(4)
O39C 0.050(5) 0.030(4) 0.053(4) 0.001(3) 0.007(3) 0.009(3)
C41A 0.049(7) 0.038(6) 0.046(6) 0.000(4) 0.001(4) 0.010(5)
C41B 0.034(6) 0.040(6) 0.050(6) -0.003(4) 0.007(4) 0.001(5)
C41C 0.037(6) 0.041(6) 0.048(6) 0.006(4) 0.008(4) 0.009(5)
C42A 0.053(8) 0.040(7) 0.048(6) 0.006(5) 0.004(5) 0.011(5)
C42B 0.040(7) 0.047(7) 0.038(5) 0.001(4) 0.006(4) 0.007(5)
C42C 0.035(7) 0.051(7) 0.049(6) -0.002(5) 0.004(4) 0.003(5)
C43A 0.031(6) 0.064(8) 0.040(5) -0.002(5) 0.004(4) 0.012(5)
C43B 0.042(7) 0.051(7) 0.037(5) 0.002(4) 0.008(4) -0.002(5)
C43C 0.037(7) 0.050(7) 0.046(6) 0.000(5) 0.009(4) 0.009(5)
C44A 0.027(6) 0.049(7) 0.045(5) 0.000(4) -0.001(4) 0.009(5)
C44B 0.036(6) 0.025(5) 0.052(6) -0.001(4) 0.006(4) 0.010(4)
C44C 0.041(6) 0.027(5) 0.048(6) 0.007(4) 0.005(4) 0.001(4)
C45A 0.049(7) 0.058(8) 0.042(6) 0.002(5) 0.009(4) 0.011(6)
C45B 0.053(8) 0.047(7) 0.038(5) 0.000(4) 0.002(4) 0.017(5)
C45C 0.044(7) 0.043(6) 0.042(5) 0.003(4) 0.001(4) 0.005(5)
C46A 0.048(7) 0.062(8) 0.039(5) -0.001(5) 0.008(4) 0.005(6)
C46B 0.038(7) 0.037(6) 0.052(6) -0.004(4) 0.011(4) -0.005(5)
C46C 0.040(7) 0.045(7) 0.046(6) 0.004(4) 0.010(4) 0.009(5)
C47A 0.035(6) 0.037(6) 0.046(6) 0.001(4) 0.001(4) 0.003(4)
C47B 0.044(7) 0.017(5) 0.051(6) 0.003(4) 0.011(4) 0.007(4)
C47C 0.052(7) 0.022(5) 0.048(6) 0.003(4) 0.006(5) -0.002(5)
O48A 0.042(5) 0.044(5) 0.044(4) 0.006(3) 0.003(3) -0.001(3)
O48B 0.036(4) 0.048(5) 0.049(4) 0.002(3) 0.009(3) 0.015(3)
O48C 0.046(5) 0.029(4) 0.043(4) 0.003(3) 0.006(3) 0.004(3)
O49A 0.038(5) 0.043(5) 0.054(4) 0.003(3) 0.002(3) 0.013(3)
O49B 0.044(5) 0.031(4) 0.044(4) -0.001(3) 0.008(3) 0.010(3)
O49C 0.035(4) 0.040(4) 0.051(4) -0.003(3) 0.008(3) 0.010(3)
C61 0.049(8) 0.046(7) 0.060(7) -0.003(5) 0.003(5) -0.005(6)
C62 0.076(10) 0.055(8) 0.046(6) -0.009(5) 0.005(6) -0.021(7)
C63 0.052(8) 0.038(7) 0.063(7) -0.006(5) 0.013(5) 0.008(5)
C64 0.037(7) 0.053(8) 0.063(7) 0.007(5) 0.007(5) 0.004(5)
C65 0.048(8) 0.052(8) 0.053(6) -0.002(5) 0.011(5) 0.006(6)
C66 0.057(9) 0.055(8) 0.056(7) 0.001(5) 0.010(5) 0.003(6)
C67 0.066(9) 0.062(9) 0.056(7) 0.005(6) 0.005(6) 0.003(7)
C68 0.065(9) 0.058(9) 0.061(7) 0.010(6) 0.017(6) 0.009(7)
C71 0.029(7) 0.086(10) 0.058(7) 0.007(6) 0.005(5) 0.011(6)
C72 0.063(9) 0.070(10) 0.056(7) 0.010(6) 0.019(6) 0.015(7)
C73 0.067(10) 0.057(9) 0.073(9) 0.013(6) 0.009(6) 0.003(7)
C74 0.043(8) 0.056(9) 0.092(10) 0.012(7) 0.008(6) 0.005(6)
C75 0.052(9) 0.074(10) 0.075(8) 0.018(7) 0.025(6) 0.021(7)
C76 0.077(10) 0.055(9) 0.060(7) 0.011(6) 0.016(6) 0.011(7)
C77 0.062(10) 0.079(11) 0.062(8) 0.007(7) 0.007(6) 0.000(7)
C78 0.083(13) 0.067(11) 0.117(13) 0.012(9) 0.033(9) 0.015(9)
C81 0.071(12) 0.110(14) 0.062(8) -0.012(8) 0.015(7) -0.022(10)
C82 0.059(11) 0.096(13) 0.072(9) 0.020(8) -0.004(7) -0.023(9)
C83 0.055(10) 0.084(12) 0.073(9) 0.022(8) -0.005(6) -0.011(8)
C84 0.043(8) 0.073(10) 0.081(9) 0.016(7) 0.010(6) -0.003(7)
C85 0.048(8) 0.062(9) 0.062(7) 0.004(6) 0.000(5) -0.006(6)
C86 0.057(9) 0.067(10) 0.068(8) 0.006(7) 0.002(6) -0.002(7)
C87 0.084(13) 0.095(14) 0.088(11) -0.019(9) 0.022(9) -0.016(10)
C88 0.051(10) 0.067(11) 0.143(15) 0.012(9) 0.019(8) 0.026(8)
C96 0.046(8) 0.090(11) 0.059(7) -0.020(7) 0.002(5) 0.017(7)
C91 0.051(8) 0.066(9) 0.050(7) -0.008(6) 0.004(5) 0.001(6)
C92 0.081(12) 0.081(11) 0.054(7) -0.023(7) -0.001(7) 0.017(9)

loop_
_atom_type_symbol
_atom_type_description
_atom_type_scat_dispersion_real
_atom_type_scat_dispersion_imag
_atom_type_scat_source
C C 0.0033 0.0016 'International Tables Vol C Tables 4.2.6.8 and 6.1.1.4'
H H 0.0000 0.0000 'International Tables Vol C Tables 4.2.6.8 and 6.1.1.4'
N N 0.0061 0.0033 'International Tables Vol C Tables 4.2.6.8 and 6.1.1.4'
O O 0.0106 0.0060 'International Tables Vol C Tables 4.2.6.8 and 6.1.1.4'
Mn Mn 0.3368 0.7283 'International Tables Vol C Tables 4.2.6.8 and 6.1.1.4'

loop_
_geom_angle_atom_site_label_1
_geom_angle_atom_site_label_2
_geom_angle_atom_site_label_3
_geom_angle
_geom_angle_site_symmetry_1
_geom_angle_site_symmetry_3
O38B Mn1 O38B 180.0(3) 2 .
O38B Mn1 O49A 94.4(3) . .
O38B Mn1 O49A 85.6(3) 2 .
O38B Mn1 O49A 85.6(3) . 2
O38B Mn1 O49A 94.4(3) 2 2
O38B Mn1 O49B 91.6(3) . 2_665
O38B Mn1 O49B 91.6(3) 2 1_445
O38B Mn1 O49B 88.4(3) . 1_445
O38B Mn1 O49B 88.4(3) 2 2_665
O49A Mn1 O49A 180.0 2 .
O49A Mn1 O49B 88.8(3) 2 2_665
O49A Mn1 O49B 91.2(3) 2 1_445
O49A Mn1 O49B 91.2(3) . 2_665
O49A Mn1 O49B 88.8(3) . 1_445
O49B Mn1 O49B 180.0(5) 2_665 1_445
N21A C1A N11A 114.6(10) . .
N11B C1B N21B 111.4(9) . .
N21C C1 N11C 111.1(8) . .
N12B Mn2 O48B 78.7(3) 1_545 1_445
N22B Mn2 N12B 80.3(3) 1_545 1_545
N22B Mn2 O48B 104.0(3) 1_545 1_445
O39B Mn2 N12B 159.5(3) . 1_545
O39B Mn2 N22B 88.3(3) . 1_545
O39B Mn2 O48B 87.7(3) . 1_445
O39B Mn2 O49B 98.3(3) . 1_445
O48A Mn2 N12B 93.8(3) . 1_545
O48A Mn2 N22B 96.7(3) . 1_545
O48A Mn2 O39B 104.5(3) . .
O48A Mn2 O48B 156.3(3) . 1_445
O48A Mn2 O49B 100.9(3) . 1_445
O49B Mn2 N12B 87.1(3) 1_445 1_545
O49B Mn2 N22B 158.9(3) 1_445 1_545
O49B Mn2 O48B 56.6(2) 1_445 1_445
O38A Mn3 O38A 180.0(3) . 2_556
O38A Mn3 O38C 94.7(3) . .
O38A Mn3 O38C 94.7(3) 2_556 2_556
O38A Mn3 O38C 85.3(3) . 2_556
O38A Mn3 O38C 85.3(3) 2_556 .
O38A Mn3 O48C 90.6(3) . 2_666
O38A Mn3 O48C 89.4(3) . 1_445
O38A Mn3 O48C 90.6(3) 2_556 1_445
O38A Mn3 O48C 89.4(3) 2_556 2_666
O38C Mn3 O38C 180.0 2_556 .
O38C Mn3 O48C 90.2(3) . 1_445
O38C Mn3 O48C 89.8(3) 2_556 1_445
O38C Mn3 O48C 89.8(3) . 2_666
O38C Mn3 O48C 90.2(3) 2_556 2_666
O48C Mn3 O48C 180.0 2_666 1_445
N12C Mn4 C47C 82.5(3) 1_545 1_445
N12C Mn4 O49C 80.2(3) 1_545 1_445
N22C Mn4 N12C 79.6(3) 1_545 1_545
N22C Mn4 C47C 133.9(3) 1_545 1_445
N22C Mn4 O49C 106.3(3) 1_545 1_445
O39A Mn4 N12C 90.7(3) . 1_545
O39A Mn4 N22C 95.0(3) . 1_545
O39A Mn4 O39C 105.4(3) . .
O39A Mn4 C47C 127.5(3) . 1_445
O39A Mn4 O48C 99.1(3) . 1_445
O39A Mn4 O49C 154.7(3) . 1_445
O39C Mn4 N12C 160.6(3) . 1_545
O39C Mn4 N22C 88.1(3) . 1_545
O39C Mn4 C47C 95.7(3) . 1_445
O39C Mn4 O48C 98.9(3) . 1_445
O39C Mn4 O49C 89.1(3) . 1_445
O48C Mn4 N12C 89.0(3) 1_445 1_545
O48C Mn4 N22C 161.9(3) 1_445 1_545
O48C Mn4 C47C 29.2(3) 1_445 1_445
O48C Mn4 O49C 57.5(2) 1_445 1_445
O49C Mn4 C47C 28.3(3) 1_445 1_445
N12A N11A C1A 118.5(8) . .
N12A N11A C15A 113.9(9) . .
C15A N11A C1A 127.6(10) . .
N12B N11B C1B 117.4(9) . .
C15B N11B C1B 132.0(9) . .
C15B N11B N12B 110.2(8) . .
N12C N11C C1 118.3(9) . .
N12C N11C C15 111.5(8) . .
C15 N11C C1 130.0(8) . .
N11A N12A C13A 104.4(9) . .
N11B N12B Mn2 120.2(6) . 1_565
C13B N12B Mn2 131.4(7) . 1_565
C13B N12B N11B 105.9(8) . .
N11C N12C Mn4 120.8(7) . 1_565
C13 N12C Mn4 131.0(7) . 1_565
C13 N12C N11C 107.3(9) . .
N12A C13A C14A 110.1(11) . .
N12A C13A C16A 120.6(11) . .
C14A C13A C16A 129.2(10) . .
N12B C13B C14B 110.6(9) . .
N12B C13B C16B 120.7(9) . .
C14B C13B C16B 128.6(9) . .
N12C C13 C14 108.6(9) . .
N12C C13 C16 121.7(10) . .
C14 C13 C16 129.6(9) . .
C13A C14A C31A 128.0(11) . .
C15A C14A C13A 106.4(9) . .
C15A C14A C31A 125.5(11) . .
C13B C14B C31B 128.2(9) . .
C15B C14B C13B 105.3(9) . .
C15B C14B C31B 126.5(10) . .
C13 C14 C31C 126.7(9) . .
C15 C14 C13 106.0(9) . .
C15 C14 C31C 127.2(10) . .
N11A C15A C14A 105.0(10) . .
N11A C15A C17A 125.8(11) . .
C14A C15A C17A 129.0(10) . .
N11B C15B C17B 121.5(10) . .
C14B C15B N11B 107.7(9) . .
C14B C15B C17B 130.8(11) . .
N11C C15 C14 106.5(9) . .
N11C C15 C17 122.7(9) . .
C14 C15 C17 130.7(10) . .
N22A N21A C1A 118.4(8) . .
C25A N21A C1A 129.2(9) . .
C25A N21A N22A 112.1(8) . .
N22B N21B C1B 116.8(8) . .
N22B N21B C25B 112.0(8) . .
C25B N21B C1B 130.6(9) . .
N22C N21C C1 115.2(8) . .
C25 N21C C1 132.1(9) . .
C25 N21C N22C 111.5(8) . .
C23A N22A N21A 104.2(9) . .
N21B N22B Mn2 123.9(7) . 1_565
C23B N22B Mn2 127.8(7) . 1_565
C23B N22B N21B 106.5(8) . .
N21C N22C Mn4 124.6(6) . 1_565
C23 N22C Mn4 126.9(7) . 1_565
C23 N22C N21C 105.8(8) . .
N22A C23A C24A 112.5(9) . .
N22A C23A C26A 119.7(10) . .
C24A C23A C26A 127.7(10) . .
N22B C23B C24B 110.5(9) . .
N22B C23B C26B 122.5(10) . .
C24B C23B C26B 127.0(11) . .
N22C C23 C24 111.8(10) . .
N22C C23 C26 122.1(10) . .
C24 C23 C26 126.1(10) . .
C23A C24A C41A 128.2(10) . .
C25A C24A C23A 104.2(9) . .
C25A C24A C41A 127.5(11) . .
C23B C24B C41B 125.3(10) . .
C25B C24B C23B 104.9(10) . .
C25B C24B C41B 129.8(9) . .
C23 C24 C41C 127.0(9) . .
C25 C24 C23 103.3(9) . .
C25 C24 C41C 129.7(9) . .
N21A C25A C24A 107.0(9) . .
N21A C25A C27A 122.6(9) . .
C24A C25A C27A 130.4(10) . .
N21B C25B C24B 106.2(8) . .
N21B C25B C27B 124.8(9) . .
C24B C25B C27B 129.0(10) . .
N21C C25 C24 107.6(9) . .
N21C C25 C27 123.1(10) . .
C24 C25 C27 129.3(10) . .
C32A C31A C14A 119.3(10) . .
C32A C31A C36A 119.7(10) . .
C36A C31A C14A 120.9(10) . .
C32B C31B C14B 122.1(9) . .
C36B C31B C14B 118.6(10) . .
C36B C31B C32B 119.3(10) . .
C32C C31C C14 117.3(10) . .
C36C C31C C14 121.6(10) . .
C36C C31C C32C 120.9(10) . .
C31A C32A C33A 121.5(11) . .
C33B C32B C31B 121.3(10) . .
C33C C32C C31C 118.6(10) . .
C34A C33A C32A 119.1(11) . .
C32B C33B C34B 118.9(10) . .
C34C C33C C32C 120.6(11) . .
C33A C34A C35A 119.3(10) . .
C33A C34A C37A 121.0(10) . .
C35A C34A C37A 119.6(10) . .
C33B C34B C37B 117.8(9) . .
C35B C34B C33B 120.1(10) . .
C35B C34B C37B 122.0(9) . .
C33C C34C C37C 120.5(10) . .
C35C C34C C33C 120.3(10) . .
C35C C34C C37C 119.2(10) . .
C34A C35A C36A 120.7(10) . .
C34B C35B C36B 120.2(10) . .
C34C C35C C36C 119.5(10) . .
C31A C36A C35A 119.6(11) . .
C31B C36B C35B 120.1(10) . .
C31C C36C C35C 120.0(10) . .
O38A C37A C34A 115.7(9) . .
O39A C37A C34A 118.1(10) . .
O39A C37A O38A 126.2(9) . .
O38B C37B C34B 117.9(9) . .
O38B C37B O39B 125.3(10) . .
O39B C37B C34B 116.6(9) . .
O38C C37C C34C 118.6(10) . .
O38C C37C O39C 124.6(10) . .
O39C C37C C34C 116.8(9) . .
C37A O38A Mn3 140.4(6) . .
C37B O38B Mn1 141.4(7) . .
C37C O38C Mn3 141.6(7) . .
C37A O39A Mn4 129.6(7) . .
C37B O39B Mn2 122.5(7) . .
C37C O39C Mn4 124.7(7) . .
C42A C41A C24A 124.8(11) . .
C42A C41A C46A 116.7(10) . .
C46A C41A C24A 118.4(10) . .
C42B C41B C24B 122.0(10) . .
C42B C41B C46B 120.2(10) . .
C46B C41B C24B 117.8(9) . .
C42C C41C C24 119.5(10) . .
C46C C41C C24 121.9(9) . .
C46C C41C C42C 118.4(10) . .
C41A C42A C43A 123.6(11) . .
C41B C42B C43B 119.5(10) . .
C43C C42C C41C 120.9(10) . .
C42A C43A C44A 119.7(10) . .
C44B C43B C42B 120.0(9) . .
C44C C43C C42C 119.9(10) . .
C43A C44A C47A 120.7(9) . .
C45A C44A C43A 118.2(10) . .
C45A C44A C47A 121.0(10) . .
C43B C44B C45B 118.8(10) . .
C43B C44B C47B 121.6(9) . .
C45B C44B C47B 119.5(9) . .
C43C C44C C45C 120.6(10) . .
C43C C44C C47C 119.7(9) . .
C45C C44C C47C 119.6(9) . .
C44A C45A C46A 121.8(11) . .
C46B C45B C44B 120.7(10) . .
C44C C45C C46C 119.5(10) . .
C45A C46A C41A 119.8(10) . .
C45B C46B C41B 120.6(10) . .
C41C C46C C45C 120.7(9) . .
O48A C47A C44A 117.9(9) . .
O48A C47A O49A 126.3(10) . .
O49A C47A C44A 115.7(9) . .
O48B C47B C44B 120.4(9) . .
O48B C47B O49B 120.7(10) . .
O49B C47B C44B 118.9(9) . .
C44C C47C Mn4 173.2(7) . 1_665
O48C C47C Mn4 57.4(5) . 1_665
O48C C47C C44C 117.7(9) . .
O49C C47C Mn4 65.1(6) . 1_665
O49C C47C C44C 119.9(9) . .
O49C C47C O48C 122.4(11) . .
C47A O48A Mn2 127.0(7) . .
C47B O48B Mn2 85.2(6) . 1_665
Mn4 O48C Mn3 107.1(3) 1_665 1_665
C47C O48C Mn3 136.7(7) . 1_665
C47C O48C Mn4 93.3(6) . 1_665
C47A O49A Mn1 142.3(7) . .
Mn2 O49B Mn1 108.2(3) 1_665 1_665
C47B O49B Mn1 136.1(6) . 1_665
C47B O49B Mn2 96.9(6) . 1_665
C47C O49C Mn4 86.6(6) . 1_665
C62 C61 C67 119.1(11) . .
C66 C61 C62 117.0(12) . .
C66 C61 C67 123.8(13) . .
C63 C62 C61 117.9(11) . .
C62 C63 C64 127.1(13) . .
C63 C64 C65 114.1(11) . .
C63 C64 C68 126.3(12) . .
C65 C64 C68 119.6(11) . .
C66 C65 C64 119.6(11) . .
C61 C66 C65 124.2(13) . .
C72 C71 C76 117.8(14) . .
C72 C71 C77 121.9(12) . .
C76 C71 C77 120.3(13) . .
C71 C72 C73 119.9(12) . .
C74 C73 C72 123.1(13) . .
C73 C74 C75 116.6(14) . .
C73 C74 C78 123.7(14) . .
C75 C74 C78 119.7(14) . .
C76 C75 C74 120.1(13) . .
C75 C76 C71 122.5(13) . .
C82 C81 C87 120.2(15) . .
C86 C81 C82 116.1(17) . .
C86 C81 C87 123.5(18) . .
C83 C82 C81 123.2(14) . .
C82 C83 C84 119.7(15) . .
C83 C84 C85 118.7(15) . .
C83 C84 C88 122.3(15) . .
C85 C84 C88 118.7(13) . .
C84 C85 C86 120.3(12) . .
C81 C86 C85 121.9(15) . .
C92 C96 C91 122.6(14) 2_645 .
C96 C91 C97 120.2(13) . .
C96 C91 C92 119.2(14) . .
C92 C91 C97 120.6(15) . .
C96 C92 C91 118.1(16) 2_645 .
C102 C103 C101 118(2) . 2_646
C101 C102 C103 125(2) . .
C103 C101 C107 135(2) 2_646 .
C102 C101 C103 118(2) . 2_646
C102 C101 C107 107.1(18) . .

loop_
_geom_bond_atom_site_label_1
_geom_bond_atom_site_label_2
_geom_bond_distance
_geom_bond_site_symmetry_2
Mn1 O38B 2.117(8) 2
Mn1 O38B 2.117(8) .
Mn1 O49A 2.123(7) 2
Mn1 O49A 2.123(7) .
Mn1 O49B 2.211(6) 1_445
Mn1 O49B 2.211(6) 2_665
C1A N11A 1.452(14) .
C1A N21A 1.440(13) .
C1B N11B 1.417(14) .
C1B N21B 1.452(14) .
C1 N11C 1.462(13) .
C1 N21C 1.455(14) .
Mn2 N12B 2.323(9) 1_545
Mn2 N22B 2.236(9) 1_545
Mn2 O39B 2.100(8) .
Mn2 O48A 2.093(7) .
Mn2 O48B 2.451(7) 1_445
Mn2 O49B 2.174(7) 1_445
Mn3 O38A 2.128(7) .
Mn3 O38A 2.128(7) 2_556
Mn3 O38C 2.129(8) 2_556
Mn3 O38C 2.129(8) .
Mn3 O48C 2.217(7) 2_666
Mn3 O48C 2.217(7) 1_445
Mn4 N12C 2.340(9) 1_545
Mn4 N22C 2.228(9) 1_545
Mn4 O39A 2.061(7) .
Mn4 O39C 2.095(8) .
Mn4 C47C 2.601(12) 1_445
Mn4 O48C 2.196(8) 1_445
Mn4 O49C 2.364(7) 1_445
C97 C91 1.51(2) .
N11A N12A 1.348(14) .
N11A C15A 1.374(13) .
N11B N12B 1.390(11) .
N11B C15B 1.372(15) .
N11C N12C 1.339(11) .
N11C C15 1.350(14) .
N12A C13A 1.359(14) .
N12B Mn2 2.323(9) 1_565
N12B C13B 1.316(14) .
N12C Mn4 2.340(9) 1_565
N12C C13 1.313(14) .
C13A C14A 1.423(16) .
C13A C16A 1.466(19) .
C13B C14B 1.439(14) .
C13B C16B 1.482(14) .
C13 C14 1.429(15) .
C13 C16 1.480(15) .
C14A C15A 1.380(17) .
C14A C31A 1.497(14) .
C14B C15B 1.361(15) .
C14B C31B 1.474(15) .
C14 C15 1.358(14) .
C14 C31C 1.510(14) .
C15A C17A 1.472(18) .
C15B C17B 1.484(14) .
C15 C17 1.517(14) .
N21A N22A 1.369(12) .
N21A C25A 1.360(14) .
N21B N22B 1.353(11) .
N21B C25B 1.355(13) .
N21C N22C 1.383(12) .
N21C C25 1.337(14) .
N22A C23A 1.323(13) .
N22B Mn2 2.236(9) 1_565
N22B C23B 1.317(14) .
N22C Mn4 2.228(8) 1_565
N22C C23 1.293(14) .
C23A C24A 1.417(17) .
C23A C26A 1.474(15) .
C23B C24B 1.423(14) .
C23B C26B 1.491(15) .
C23 C24 1.443(14) .
C23 C26 1.493(16) .
C24A C25A 1.377(15) .
C24A C41A 1.455(15) .
C24B C25B 1.396(15) .
C24B C41B 1.486(16) .
C24 C25 1.395(15) .
C24 C41C 1.452(15) .
C25A C27A 1.485(15) .
C25B C27B 1.494(13) .
C25 C27 1.506(15) .
C31A C32A 1.342(17) .
C31A C36A 1.364(15) .
C31B C32B 1.408(15) .
C31B C36B 1.388(15) .
C31C C32C 1.398(16) .
C31C C36C 1.362(16) .
C32A C33A 1.408(16) .
C32B C33B 1.370(15) .
C32C C33C 1.390(15) .
C33A C34A 1.353(16) .
C33B C34B 1.420(14) .
C33C C34C 1.381(16) .
C34A C35A 1.382(17) .
C34A C37A 1.525(14) .
C34B C35B 1.383(15) .
C34B C37B 1.506(15) .
C34C C35C 1.377(16) .
C34C C37C 1.501(15) .
C35A C36A 1.388(15) .
C35B C36B 1.394(16) .
C35C C36C 1.404(15) .
C37A O38A 1.267(13) .
C37A O39A 1.241(12) .
C37B O38B 1.234(12) .
C37B O39B 1.282(12) .
C37C O38C 1.230(13) .
C37C O39C 1.291(13) .
C41A C42A 1.360(15) .
C41A C46A 1.421(17) .
C41B C42B 1.390(15) .
C41B C46B 1.390(15) .
C41C C42C 1.401(14) .
C41C C46C 1.400(16) .
C42A C43A 1.365(15) .
C42B C43B 1.408(16) .
C42C C43C 1.393(16) .
C43A C44A 1.394(15) .
C43B C44B 1.377(15) .
C43C C44C 1.382(15) .
C44A C45A 1.372(15) .
C44A C47A 1.517(14) .
C44B C45B 1.429(16) .
C44B C47B 1.490(15) .
C44C C45C 1.385(14) .
C44C C47C 1.510(16) .
C45A C46A 1.380(16) .
C45B C46B 1.345(16) .
C45C C46C 1.402(16) .
C47A O48A 1.249(12) .
C47A O49A 1.259(13) .
C47B O48B 1.252(12) .
C47B O49B 1.289(12) .
C47C Mn4 2.602(12) 1_665
C47C O48C 1.273(12) .
C47C O49C 1.236(13) .
O48B Mn2 2.451(7) 1_665
O48C Mn3 2.217(7) 1_665
O48C Mn4 2.196(8) 1_665
O49B Mn1 2.211(6) 1_665
O49B Mn2 2.174(7) 1_665
O49C Mn4 2.364(7) 1_665
C61 C62 1.43(2) .
C61 C66 1.349(17) .
C61 C67 1.506(18) .
C62 C63 1.339(18) .
C63 C64 1.375(16) .
C64 C65 1.427(18) .
C64 C68 1.480(18) .
C65 C66 1.377(18) .
C71 C72 1.37(2) .
C71 C76 1.385(17) .
C71 C77 1.51(2) .
C72 C73 1.39(2) .
C73 C74 1.36(2) .
C74 C75 1.41(2) .
C74 C78 1.46(2) .
C75 C76 1.37(2) .
C81 C82 1.40(3) .
C81 C86 1.39(2) .
C81 C87 1.46(2) .
C82 C83 1.39(2) .
C83 C84 1.39(2) .
C84 C85 1.40(2) .
C84 C88 1.48(2) .
C85 C86 1.40(2) .
C96 C91 1.38(2) .
C96 C92 1.37(2) 2_645
C91 C92 1.41(2) .
C92 C96 1.37(2) 2_645
C103 C102 1.37(3) .
C103 C101 1.37(3) 2_646
C102 C101 1.31(3) .
C101 C103 1.37(3) 2_646
C101 C107 1.59(3) .

loop_
_geom_torsion_atom_site_label_1
_geom_torsion_atom_site_label_2
_geom_torsion_atom_site_label_3
_geom_torsion_atom_site_label_4
_geom_torsion
_geom_torsion_site_symmetry_1
_geom_torsion_site_symmetry_4
C1A N11A N12A C13A -178.2(9) . .
C1A N11A C15A C14A -179.9(10) . .
C1A N11A C15A C17A -3.6(18) . .
C1A N21A N22A C23A -174.5(10) . .
C1A N21A C25A C24A 174.5(11) . .
C1A N21A C25A C27A -4.4(19) . .
C1B N11B N12B Mn2 -10.0(12) . 1_565
C1B N11B N12B C13B -174.2(9) . .
C1B N11B C15B C14B 170.2(11) . .
C1B N11B C15B C17B -11.7(18) . .
C1B N21B N22B Mn2 6.8(12) . 1_565
C1B N21B N22B C23B 172.4(9) . .
C1B N21B C25B C24B -171.6(10) . .
C1B N21B C25B C27B 10.2(18) . .
C1 N11C N12C Mn4 5.6(12) . 1_565
C1 N11C N12C C13 176.3(9) . .
C1 N11C C15 C14 -173.5(10) . .
C1 N11C C15 C17 9.7(17) . .
C1 N21C N22C Mn4 -7.8(11) . 1_565
C1 N21C N22C C23 -170.2(8) . .
C1 N21C C25 C24 168.0(10) . .
C1 N21C C25 C27 -13.4(17) . .
Mn2 N12B C13B C14B -158.5(7) 1_565 .
Mn2 N12B C13B C16B 18.8(16) 1_565 .
Mn2 N22B C23B C24B 165.2(7) 1_565 .
Mn2 N22B C23B C26B -16.6(16) 1_565 .
Mn4 N12C C13 C14 166.9(7) 1_565 .
Mn4 N12C C13 C16 -10.0(17) 1_565 .
Mn4 N22C C23 C24 -161.5(7) 1_565 .
Mn4 N22C C23 C26 20.1(15) 1_565 .
Mn4 C47C O48C Mn3 -119.4(9) 1_665 1_665
C97 C91 C92 C96 -179.5(11) . 2_645
N11A C1A N21A N22A -104.5(11) . .
N11A C1A N21A C25A 80.6(15) . .
N11A N12A C13A C14A -3.4(12) . .
N11A N12A C13A C16A 179.7(11) . .
N11B C1B N21B N22B -70.0(12) . .
N11B C1B N21B C25B 100.2(12) . .
N11B N12B C13B C14B 3.2(12) . .
N11B N12B C13B C16B -179.5(10) . .
N11C C1 N21C N22C 69.7(11) . .
N11C C1 N21C C25 -96.8(12) . .
N11C N12C C13 C14 -2.5(12) . .
N11C N12C C13 C16 -179.4(10) . .
N12A N11A C15A C14A -0.8(12) . .
N12A N11A C15A C17A 175.5(11) . .
N12A C13A C14A C15A 3.0(13) . .
N12A C13A C14A C31A -179.2(11) . .
N12B N11B C15B C14B -1.8(12) . .
N12B N11B C15B C17B 176.3(9) . .
N12B C13B C14B C15B -4.3(12) . .
N12B C13B C14B C31B 176.6(11) . .
N12C N11C C15 C14 1.4(12) . .
N12C N11C C15 C17 -175.4(9) . .
N12C C13 C14 C15 3.4(13) . .
N12C C13 C14 C31C -174.5(11) . .
C13A C14A C15A N11A -1.3(12) . .
C13A C14A C15A C17A -177.5(12) . .
C13A C14A C31A C32A -100.2(16) . .
C13A C14A C31A C36A 82.7(16) . .
C13B C14B C15B N11B 3.6(12) . .
C13B C14B C15B C17B -174.3(11) . .
C13B C14B C31B C32B 40.8(16) . .
C13B C14B C31B C36B -136.4(11) . .
C13 C14 C15 N11C -2.9(12) . .
C13 C14 C15 C17 173.6(11) . .
C13 C14 C31C C32C 131.2(12) . .
C13 C14 C31C C36C -44.6(17) . .
C14A C31A C32A C33A -176.4(13) . .
C14A C31A C36A C35A 174.9(11) . .
C14B C31B C32B C33B -176.9(10) . .
C14B C31B C36B C35B 177.9(10) . .
C14 C31C C32C C33C -175.6(10) . .
C14 C31C C36C C35C 174.3(10) . .
C15A N11A N12A C13A 2.6(12) . .
C15A C14A C31A C32A 77.2(17) . .
C15A C14A C31A C36A -99.9(14) . .
C15B N11B N12B Mn2 163.3(7) . 1_565
C15B N11B N12B C13B -0.9(12) . .
C15B C14B C31B C32B -138.0(12) . .
C15B C14B C31B C36B 44.7(16) . .
C15 N11C N12C Mn4 -170.0(7) . 1_565
C15 N11C N12C C13 0.7(12) . .
C15 C14 C31C C32C -46.4(17) . .
C15 C14 C31C C36C 137.9(12) . .
C16A C13A C14A C15A 179.6(13) . .
C16A C13A C14A C31A -3(2) . .
C16B C13B C14B C15B 178.6(11) . .
C16B C13B C14B C31B -0.4(18) . .
C16 C13 C14 C15 179.9(12) . .
C16 C13 C14 C31C 2(2) . .
N21A C1A N11A N12A 70.9(12) . .
N21A C1A N11A C15A -110.0(12) . .
N21A N22A C23A C24A -1.3(12) . .
N21A N22A C23A C26A -177.9(10) . .
N21B C1B N11B N12B 70.7(12) . .
N21B C1B N11B C15B -100.8(13) . .
N21B N22B C23B C24B 0.3(12) . .
N21B N22B C23B C26B 178.5(10) . .
N21C C1 N11C N12C -68.4(12) . .
N21C C1 N11C C15 106.3(12) . .
N21C N22C C23 C24 0.2(11) . .
N21C N22C C23 C26 -178.1(10) . .
N22A N21A C25A C24A -0.7(13) . .
N22A N21A C25A C27A -179.5(10) . .
N22A C23A C24A C25A 0.9(13) . .
N22A C23A C24A C41A 178.6(11) . .
N22B N21B C25B C24B -0.9(12) . .
N22B N21B C25B C27B -179.2(10) . .
N22B C23B C24B C25B -0.9(13) . .
N22B C23B C24B C41B -178.5(10) . .
N22C N21C C25 C24 1.2(11) . .
N22C N21C C25 C27 179.7(9) . .
N22C C23 C24 C25 0.4(12) . .
N22C C23 C24 C41C 177.9(10) . .
C23A C24A C25A N21A -0.1(13) . .
C23A C24A C25A C27A 178.6(12) . .
C23A C24A C41A C42A -47.2(19) . .
C23A C24A C41A C46A 133.3(12) . .
C23B C24B C25B N21B 1.1(12) . .
C23B C24B C25B C27B 179.2(11) . .
C23B C24B C41B C42B -123.9(12) . .
C23B C24B C41B C46B 52.3(16) . .
C23 C24 C25 N21C -0.9(11) . .
C23 C24 C25 C27 -179.4(11) . .
C23 C24 C41C C42C -48.8(16) . .
C23 C24 C41C C46C 125.6(12) . .
C24A C41A C42A C43A -178.1(12) . .
C24A C41A C46A C45A 177.1(11) . .
C24B C41B C42B C43B 178.6(10) . .
C24B C41B C46B C45B -176.1(10) . .
C24 C41C C42C C43C 175.9(11) . .
C24 C41C C46C C45C -176.1(10) . .
C25A N21A N22A C23A 1.2(12) . .
C25A C24A C41A C42A 129.9(13) . .
C25A C24A C41A C46A -49.5(18) . .
C25B N21B N22B Mn2 -165.3(7) . 1_565
C25B N21B N22B C23B 0.4(12) . .
C25B C24B C41B C42B 59.1(17) . .
C25B C24B C41B C46B -124.7(13) . .
C25 N21C N22C Mn4 161.4(7) . 1_565
C25 N21C N22C C23 -0.9(11) . .
C25 C24 C41C C42C 128.1(12) . .
C25 C24 C41C C46C -57.5(17) . .
C26A C23A C24A C25A 177.2(11) . .
C26A C23A C24A C41A -5(2) . .
C26B C23B C24B C25B -178.9(11) . .
C26B C23B C24B C41B 3.4(18) . .
C26 C23 C24 C25 178.7(11) . .
C26 C23 C24 C41C -3.8(18) . .
C31A C14A C15A N11A -179.2(10) . .
C31A C14A C15A C17A 4.6(19) . .
C31A C32A C33A C34A 2(2) . .
C31B C14B C15B N11B -177.4(10) . .
C31B C14B C15B C17B 4.7(19) . .
C31B C32B C33B C34B 0.7(16) . .
C31C C14 C15 N11C 175.1(11) . .
C31C C14 C15 C17 -8(2) . .
C31C C32C C33C C34C 1.4(16) . .
C32A C31A C36A C35A -2.2(19) . .
C32A C33A C34A C35A -4(2) . .
C32A C33A C34A C37A 176.9(13) . .
C32B C31B C36B C35B 0.5(16) . .
C32B C33B C34B C35B -2.6(15) . .
C32B C33B C34B C37B -179.8(9) . .
C32C C31C C36C C35C -1.3(16) . .
C32C C33C C34C C35C -1.8(16) . .
C32C C33C C34C C37C 179.8(10) . .
C33A C34A C35A C36A 2.1(19) . .
C33A C34A C37A O38A 9.5(17) . .
C33A C34A C37A O39A -170.7(12) . .
C33B C34B C35B C36B 3.5(16) . .
C33B C34B C37B O38B -29.2(14) . .
C33B C34B C37B O39B 156.1(10) . .
C33C C34C C35C C36C 0.6(16) . .
C33C C34C C37C O38C -151.9(10) . .
C33C C34C C37C O39C 27.4(14) . .
C34A C35A C36A C31A 0.8(18) . .
C34A C37A O38A Mn3 179.8(8) . .
C34A C37A O39A Mn4 -173.4(7) . .
C34B C35B C36B C31B -2.4(16) . .
C34B C37B O38B Mn1 141.7(9) . .
C34B C37B O39B Mn2 -161.9(7) . .
C34C C35C C36C C31C 1.0(16) . .
C34C C37C O38C Mn3 -142.6(9) . .
C34C C37C O39C Mn4 160.8(7) . .
C35A C34A C37A O38A -170.0(11) . .
C35A C34A C37A O39A 9.8(17) . .
C35B C34B C37B O38B 153.7(10) . .
C35B C34B C37B O39B -21.0(15) . .
C35C C34C C37C O38C 29.7(15) . .
C35C C34C C37C O39C -151.0(10) . .
C36A C31A C32A C33A 1(2) . .
C36B C31B C32B C33B 0.3(16) . .
C36C C31C C32C C33C 0.2(16) . .
C37A C34A C35A C36A -178.4(11) . .
C37B C34B C35B C36B -179.5(9) . .
C37C C34C C35C C36C 179.0(9) . .
O38A C37A O39A Mn4 6.4(17) . .
O38B C37B O39B Mn2 23.9(15) . .
O38C C37C O39C Mn4 -19.9(15) . .
O39A C37A O38A Mn3 0(2) . .
O39B C37B O38B Mn1 -44.1(19) . .
O39C C37C O38C Mn3 38.2(18) . .
C41A C24A C25A N21A -177.8(11) . .
C41A C24A C25A C27A 1(2) . .
C41A C42A C43A C44A 0.8(19) . .
C41B C24B C25B N21B 178.6(11) . .
C41B C24B C25B C27B -3(2) . .
C41B C42B C43B C44B -5.0(16) . .
C41C C24 C25 N21C -178.3(10) . .
C41C C24 C25 C27 3.2(19) . .
C41C C42C C43C C44C -1.8(18) . .
C42A C41A C46A C45A -2.3(18) . .
C42A C43A C44A C45A -2.0(18) . .
C42A C43A C44A C47A -179.3(11) . .
C42B C41B C46B C45B 0.1(17) . .
C42B C43B C44B C45B 4.8(16) . .
C42B C43B C44B C47B -177.0(9) . .
C42C C41C C46C C45C -1.7(17) . .
C42C C43C C44C C45C 2.6(17) . .
C42C C43C C44C C47C -179.4(10) . .
C43A C44A C45A C46A 1.0(19) . .
C43A C44A C47A O48A 2.3(16) . .
C43A C44A C47A O49A -179.9(10) . .
C43B C44B C45B C46B -2.2(16) . .
C43B C44B C47B O48B -11.1(15) . .
C43B C44B C47B O49B 167.4(9) . .
C43C C44C C45C C46C -2.9(16) . .
C43C C44C C47C O48C 11.5(14) . .
C43C C44C C47C O49C -167.9(10) . .
C44A C45A C46A C41A 1.2(19) . .
C44A C47A O48A Mn2 165.9(7) . .
C44A C47A O49A Mn1 -176.4(8) . .
C44B C45B C46B C41B -0.3(17) . .
C44B C47B O48B Mn2 -174.1(8) . 1_665
C44B C47B O49B Mn1 -61.6(12) . 1_665
C44B C47B O49B Mn2 173.1(7) . 1_665
C44C C45C C46C C41C 2.4(17) . .
C44C C47C O48C Mn3 66.2(12) . 1_665
C44C C47C O48C Mn4 -174.4(8) . 1_665
C44C C47C O49C Mn4 174.8(9) . 1_665
C45A C44A C47A O48A -174.9(11) . .
C45A C44A C47A O49A 2.8(16) . .
C45B C44B C47B O48B 167.1(10) . .
C45B C44B C47B O49B -14.4(14) . .
C45C C44C C47C O48C -170.5(9) . .
C45C C44C C47C O49C 10.1(15) . .
C46A C41A C42A C43A 1.4(18) . .
C46B C41B C42B C43B 2.5(16) . .
C46C C41C C42C C43C 1.3(17) . .
C47A C44A C45A C46A 178.3(11) . .
C47B C44B C45B C46B 179.5(10) . .
C47C C44C C45C C46C 179.1(10) . .
O48A C47A O49A Mn1 1(2) . .
O48B C47B O49B Mn1 116.8(10) . 1_665
O48B C47B O49B Mn2 -8.5(10) . 1_665
O48C C47C O49C Mn4 -4.7(10) . 1_665
O49A C47A O48A Mn2 -11.6(16) . .
O49B C47B O48B Mn2 7.5(9) . 1_665
O49C C47C O48C Mn3 -114.4(11) . 1_665
O49C C47C O48C Mn4 5.0(10) . 1_665
C61 C62 C63 C64 -2(2) . .
C62 C61 C66 C65 2(2) . .
C62 C63 C64 C65 2(2) . .
C62 C63 C64 C68 180.0(14) . .
C63 C64 C65 C66 -0.3(18) . .
C64 C65 C66 C61 -2(2) . .
C66 C61 C62 C63 -0.6(19) . .
C67 C61 C62 C63 -176.8(13) . .
C67 C61 C66 C65 178.3(13) . .
C68 C64 C65 C66 -178.4(12) . .
C71 C72 C73 C74 0(2) . .
C72 C71 C76 C75 1(2) . .
C72 C73 C74 C75 0(2) . .
C72 C73 C74 C78 179.6(15) . .
C73 C74 C75 C76 1(2) . .
C74 C75 C76 C71 -1(2) . .
C76 C71 C72 C73 0(2) . .
C77 C71 C72 C73 178.2(13) . .
C77 C71 C76 C75 -177.5(13) . .
C78 C74 C75 C76 -179.0(15) . .
C81 C82 C83 C84 -1(2) . .
C82 C81 C86 C85 2(2) . .
C82 C83 C84 C85 3(2) . .
C82 C83 C84 C88 176.1(14) . .
C83 C84 C85 C86 -1(2) . .
C84 C85 C86 C81 -1(2) . .
C86 C81 C82 C83 -1(2) . .
C87 C81 C82 C83 -176.8(15) . .
C87 C81 C86 C85 178.0(15) . .
C88 C84 C85 C86 -175.0(14) . .
C96 C91 C92 C96 2.3(19) . 2_645
C92 C96 C91 C97 179.3(11) 2_645 .
C92 C96 C91 C92 -2(2) 2_645 .
C103 C102 C101 C103 2(3) . 2_646
C103 C102 C101 C107 -178.8(16) . .
C101 C103 C102 C101 -2(3) 2_646 .
